data_4310539
loop_
_publ_author_name
'Zheng Huang'
'Hai-Bin Song'
'Miao Du'
'Shen-Tan Chen'
'Xian-He Bu'
'Joan Ribas'

_publ_contact_author
;
  Xian-He Bu
  Department of Chemistry, Nankai University, Tianjin 300071,China
;
_publ_contact_author_email buxh@nankai.edu.cn
_publ_section_title
;
 Coordination Polymers Assembled from Angular Dipyridyl Ligands and CuII,
 CdII, CoII Salts: Crystal Structures and Properties
;
_journal_name_full 'Inorganic Chemistry'
_journal_page_first 931
_journal_page_last 944
_journal_paper_doi 10.1021/ic034999d
_journal_volume 43
_journal_year 2004
_chemical_formula_sum 'C22 H22 Cl6 Cu2 N4 O8 S'
_chemical_formula_weight 842.28
_chemical_name_systematic
; 
 ? 
;
_space_group_IT_number 2
_symmetry_cell_setting triclinic
_symmetry_space_group_name_Hall '-P 1'
_symmetry_space_group_name_H-M 'P -1'
_atom_sites_solution_hydrogens geom
_atom_sites_solution_primary direct
_atom_sites_solution_secondary difmap
_audit_creation_method SHELXL-97
_cell_angle_alpha 100.333(7)
_cell_angle_beta 105.013(6)
_cell_angle_gamma 94.547(6)
_cell_formula_units_Z 1
_cell_length_a 7.416(3)
_cell_length_b 8.207(3)
_cell_length_c 14.137(5)
_cell_measurement_reflns_used 868
_cell_measurement_temperature 293(2)
_cell_measurement_theta_max 26.09
_cell_measurement_theta_min 2.87
_cell_volume 810.4(5)
_computing_cell_refinement 'Bruker SMART'
_computing_data_collection 'Bruker SMART'
_computing_data_reduction 'Bruker SAINT'
_computing_molecular_graphics 'Bruker SHELXTL'
_computing_publication_material 'Bruker SHELXTL'
_computing_structure_refinement 'SHELXL-97 (Sheldrick, 1997)'
_computing_structure_solution 'SHELXS-97 (Sheldrick, 1990)'
_diffrn_ambient_temperature 293(2)
_diffrn_measured_fraction_theta_full 0.924
_diffrn_measured_fraction_theta_max 0.924
_diffrn_measurement_device_type 'CCD area detector'
_diffrn_measurement_method 'phi and omega scans'
_diffrn_radiation_monochromator graphite
_diffrn_radiation_source 'fine-focus sealed tube'
_diffrn_radiation_type MoK\a
_diffrn_radiation_wavelength 0.71073
_diffrn_reflns_av_R_equivalents 0.0191
_diffrn_reflns_av_sigmaI/netI 0.0456
_diffrn_reflns_limit_h_max 8
_diffrn_reflns_limit_h_min -8
_diffrn_reflns_limit_k_max 8
_diffrn_reflns_limit_k_min -9
_diffrn_reflns_limit_l_max 16
_diffrn_reflns_limit_l_min -16
_diffrn_reflns_number 3124
_diffrn_reflns_theta_full 25.03
_diffrn_reflns_theta_max 25.03
_diffrn_reflns_theta_min 3.56
_exptl_absorpt_coefficient_mu 1.921
_exptl_absorpt_correction_T_max 0.7000
_exptl_absorpt_correction_T_min 0.6453
_exptl_absorpt_correction_type none
_exptl_absorpt_process_details SADABS
_exptl_crystal_density_diffrn 1.726
_exptl_crystal_density_meas 0
_exptl_crystal_density_method 'not measured'
_exptl_crystal_F_000 422
_exptl_crystal_size_max 0.25
_exptl_crystal_size_mid 0.20
_exptl_crystal_size_min 0.20
_refine_diff_density_max 0.627
_refine_diff_density_min -0.754
_refine_diff_density_rms 0.094
_refine_ls_extinction_method none
_refine_ls_goodness_of_fit_ref 1.030
_refine_ls_hydrogen_treatment mixed
_refine_ls_matrix_type full
_refine_ls_number_parameters 217
_refine_ls_number_reflns 2637
_refine_ls_number_restraints 24
_refine_ls_restrained_S_all 1.029
_refine_ls_R_factor_all 0.0725
_refine_ls_R_factor_gt 0.0528
_refine_ls_shift/su_max 0.000
_refine_ls_shift/su_mean 0.000
_refine_ls_structure_factor_coef Fsqd
_refine_ls_weighting_details 'calc w=1/[\s^2^(Fo^2^)+(0.0807P)^2^+0.7343P] where P=(Fo^2^+2Fc^2^)/3'
_refine_ls_weighting_scheme calc
_refine_ls_wR_factor_gt 0.1282
_refine_ls_wR_factor_ref 0.1413
_reflns_number_gt 2057
_reflns_number_total 2637
_reflns_threshold_expression >2sigma(I)
_cod_data_source_file ic034999dsi20031209_011018_1.cif
_cod_data_source_block 1
_cod_database_code 4310539

loop_
_symmetry_equiv_pos_as_xyz
'x, y, z'
'-x, -y, -z'

loop_
_atom_site_label
_atom_site_type_symbol
_atom_site_fract_x
_atom_site_fract_y
_atom_site_fract_z
_atom_site_U_iso_or_equiv
_atom_site_adp_type
_atom_site_occupancy
_atom_site_symmetry_multiplicity
_atom_site_calc_flag
_atom_site_refinement_flags
_atom_site_disorder_assembly
_atom_site_disorder_group
Cu1 Cu 0.36401(7) 0.41899(7) 0.42287(4) 0.0317(2) Uani 1 1 d . . .
Cl1 Cl 0.3563(4) 0.8834(3) 0.25312(19) 0.0964(7) Uani 1 1 d . . .
C7 C -0.2003(7) 0.1441(7) 0.1467(4) 0.0472(14) Uani 1 1 d . . .
O1 O 0.5140(5) 0.5011(5) 0.3398(3) 0.0459(9) Uani 1 1 d . . .
Cl3 Cl 0.0104(4) 0.6888(5) 0.1255(2) 0.1305(12) Uani 1 1 d . . .
O2 O 0.2552(5) 0.3623(5) 0.5271(3) 0.0502(9) Uani 1 1 d . . .
Cl2 Cl 0.3637(4) 0.6174(4) 0.0903(2) 0.1156(9) Uani 1 1 d . . .
O3 O 0.2607(5) 0.6336(4) 0.4343(3) 0.0496(9) Uani 1 1 d . . .
O4 O 0.5133(5) 0.2304(4) 0.4307(3) 0.0473(9) Uani 1 1 d . . .
N1 N 0.1209(5) 0.2939(5) 0.3013(3) 0.0361(9) Uani 1 1 d . . .
C2 C 0.6686(7) 0.5912(7) 0.3792(4) 0.0405(12) Uani 1 1 d . . .
C9 C -0.0509(7) 0.2734(8) 0.3173(4) 0.0489(14) Uani 1 1 d . . .
H9A H -0.0612 0.3134 0.3813 0.059 Uiso 1 1 calc R . .
C4 C 0.3365(7) 0.7620(6) 0.5021(4) 0.0386(11) Uani 1 1 d . . .
C6 C -0.0258(8) 0.1694(8) 0.1295(4) 0.0517(14) Uani 1 1 d . . .
H6A H -0.0123 0.1366 0.0655 0.062 Uiso 1 1 calc R . .
C5 C 0.1269(7) 0.2431(7) 0.2077(4) 0.0451(13) Uani 1 1 d . . .
H5A H 0.2428 0.2586 0.1944 0.054 Uiso 1 1 calc R . .
C1 C 0.7758(9) 0.6491(9) 0.3120(5) 0.0582(16) Uani 1 1 d . . .
H1A H 0.8916 0.7162 0.3520 0.087 Uiso 1 1 calc R . .
H1B H 0.7014 0.7142 0.2708 0.087 Uiso 1 1 calc R . .
H1C H 0.8031 0.5539 0.2703 0.087 Uiso 1 1 calc R . .
C8 C -0.2102(8) 0.1972(9) 0.2444(5) 0.0558(15) Uani 1 1 d . . .
H8A H -0.3239 0.1808 0.2598 0.067 Uiso 1 1 calc R . .
C21 C 0.2530(12) 0.6850(10) 0.1825(6) 0.079(2) Uani 1 1 d . . .
H21A H 0.2641 0.6059 0.2274 0.094 Uiso 1 1 calc R . .
C3 C 0.2393(9) 0.9154(7) 0.4984(5) 0.0576(15) Uani 1 1 d . . .
H3A H 0.1267 0.8911 0.4435 0.086 Uiso 1 1 calc R . .
H3B H 0.3218 1.0039 0.4894 0.086 Uiso 1 1 calc R . .
H3C H 0.2073 0.9492 0.5600 0.086 Uiso 1 1 calc R . .
S1 S -0.5715(3) 0.0531(3) 0.02947(18) 0.0934(7) Uani 1 1 d . . .
C10' C -0.3374(14) 0.0328(13) 0.0542(7) 0.033(2) Uani 0.50 1 d PU . .
C10 C -0.3964(13) 0.0916(12) 0.0763(7) 0.034(2) Uani 0.50 1 d PU . .
N2' N -0.2883(14) -0.0729(11) -0.0145(7) 0.0412(19) Uani 0.50 1 d PU . .
N2 N -0.5517(13) 0.1479(12) 0.0927(8) 0.045(2) Uani 0.50 1 d PU . .

loop_
_atom_site_aniso_label
_atom_site_aniso_U_11
_atom_site_aniso_U_22
_atom_site_aniso_U_33
_atom_site_aniso_U_23
_atom_site_aniso_U_13
_atom_site_aniso_U_12
Cu1 0.0242(3) 0.0327(3) 0.0270(3) 0.0011(2) -0.0066(2) -0.0033(2)
Cl1 0.1145(17) 0.0743(13) 0.0906(15) 0.0225(11) 0.0111(12) 0.0019(12)
C7 0.033(3) 0.054(3) 0.036(3) 0.010(2) -0.018(2) -0.018(2)
O1 0.0373(19) 0.056(2) 0.0353(19) 0.0058(16) 0.0005(15) -0.0050(17)
Cl3 0.0808(15) 0.206(3) 0.0916(18) 0.042(2) 0.0049(13) -0.0149(18)
O2 0.042(2) 0.062(2) 0.036(2) 0.0049(17) 0.0012(16) -0.0119(18)
Cl2 0.1093(19) 0.143(2) 0.0819(16) 0.0086(15) 0.0097(13) 0.0314(17)
O3 0.0387(19) 0.038(2) 0.059(2) 0.0026(17) -0.0061(17) 0.0065(16)
O4 0.042(2) 0.0360(19) 0.051(2) 0.0000(16) -0.0021(17) 0.0059(15)
N1 0.0233(18) 0.044(2) 0.028(2) -0.0029(17) -0.0063(15) -0.0033(16)
C2 0.035(3) 0.045(3) 0.040(3) 0.010(2) 0.005(2) 0.005(2)
C9 0.031(3) 0.072(4) 0.034(3) -0.001(3) 0.005(2) -0.006(2)
C4 0.030(2) 0.037(3) 0.047(3) 0.007(2) 0.009(2) 0.003(2)
C6 0.046(3) 0.065(4) 0.030(3) -0.011(2) 0.006(2) -0.013(3)
C5 0.024(2) 0.062(3) 0.041(3) -0.002(2) 0.005(2) 0.006(2)
C1 0.048(3) 0.076(4) 0.053(4) 0.022(3) 0.015(3) -0.001(3)
C8 0.029(3) 0.080(4) 0.049(3) 0.002(3) 0.007(2) -0.013(3)
C21 0.091(5) 0.075(5) 0.054(4) 0.024(4) -0.009(4) -0.012(4)
C3 0.052(3) 0.039(3) 0.073(4) 0.004(3) 0.006(3) 0.010(3)
S1 0.0732(14) 0.1056(18) 0.0792(15) -0.0071(13) 0.0041(11) -0.0012(12)
C10' 0.033(2) 0.033(2) 0.032(2) 0.0060(11) 0.0087(11) 0.0042(10)
C10 0.033(2) 0.034(2) 0.034(2) 0.0070(11) 0.0091(11) 0.0043(10)
N2' 0.039(2) 0.042(2) 0.041(2) 0.0072(11) 0.0104(11) 0.0061(10)
N2 0.045(2) 0.045(2) 0.044(2) 0.0065(11) 0.0121(11) 0.0063(10)

loop_
_atom_type_symbol
_atom_type_description
_atom_type_scat_dispersion_real
_atom_type_scat_dispersion_imag
_atom_type_scat_source
C C 0.0033 0.0016 'International Tables Vol C Tables 4.2.6.8 and 6.1.1.4'
H H 0.0000 0.0000 'International Tables Vol C Tables 4.2.6.8 and 6.1.1.4'
O O 0.0106 0.0060 'International Tables Vol C Tables 4.2.6.8 and 6.1.1.4'
N N 0.0061 0.0033 'International Tables Vol C Tables 4.2.6.8 and 6.1.1.4'
Cl Cl 0.1484 0.1585 'International Tables Vol C Tables 4.2.6.8 and 6.1.1.4'
Cu Cu 0.3201 1.2651 'International Tables Vol C Tables 4.2.6.8 and 6.1.1.4'
S S 0.1246 0.1234 'International Tables Vol C Tables 4.2.6.8 and 6.1.1.4'

loop_
_geom_angle_atom_site_label_1
_geom_angle_atom_site_label_2
_geom_angle_atom_site_label_3
_geom_angle
_geom_angle_site_symmetry_1
_geom_angle_site_symmetry_3
_geom_angle_publ_flag
O2 Cu1 O3 90.07(18) . . ?
O2 Cu1 O4 90.75(18) . . ?
O3 Cu1 O4 168.54(14) . . ?
O2 Cu1 O1 168.87(14) . . ?
O3 Cu1 O1 88.48(18) . . ?
O4 Cu1 O1 88.51(17) . . ?
O2 Cu1 N1 93.68(16) . . ?
O3 Cu1 N1 92.78(15) . . ?
O4 Cu1 N1 98.57(16) . . ?
O1 Cu1 N1 97.42(16) . . ?
O2 Cu1 Cu1 82.80(11) . 2_666 ?
O3 Cu1 Cu1 83.68(11) . 2_666 ?
O4 Cu1 Cu1 85.09(11) . 2_666 ?
O1 Cu1 Cu1 86.07(11) . 2_666 ?
N1 Cu1 Cu1 174.98(12) . 2_666 ?
C6 C7 C8 117.2(4) . . ?
C6 C7 C10 132.0(6) . . ?
C8 C7 C10 110.0(6) . . ?
C6 C7 C10' 109.3(6) . . ?
C8 C7 C10' 132.4(6) . . ?
C10 C7 C10' 28.9(4) . . ?
C2 O1 Cu1 120.9(3) . . ?
C2 O2 Cu1 125.1(3) 2_666 . ?
C4 O3 Cu1 124.0(3) . . ?
C4 O4 Cu1 122.6(3) 2_666 . ?
C5 N1 C9 116.1(4) . . ?
C5 N1 Cu1 123.5(3) . . ?
C9 N1 Cu1 120.2(3) . . ?
O1 C2 O2 125.1(5) . 2_666 ?
O1 C2 C1 118.3(5) . . ?
O2 C2 C1 116.6(5) 2_666 . ?
N1 C9 C8 123.5(5) . . ?
N1 C9 H9A 118.3 . . ?
C8 C9 H9A 118.3 . . ?
O4 C4 O3 124.6(4) 2_666 . ?
O4 C4 C3 118.7(5) 2_666 . ?
O3 C4 C3 116.7(5) . . ?
C5 C6 C7 119.3(5) . . ?
C5 C6 H6A 120.3 . . ?
C7 C6 H6A 120.3 . . ?
N1 C5 C6 124.4(5) . . ?
N1 C5 H5A 117.8 . . ?
C6 C5 H5A 117.8 . . ?
C2 C1 H1A 109.5 . . ?
C2 C1 H1B 109.5 . . ?
H1A C1 H1B 109.5 . . ?
C2 C1 H1C 109.5 . . ?
H1A C1 H1C 109.5 . . ?
H1B C1 H1C 109.5 . . ?
C9 C8 C7 119.3(5) . . ?
C9 C8 H8A 120.3 . . ?
C7 C8 H8A 120.3 . . ?
Cl2 C21 Cl1 111.6(5) . . ?
Cl2 C21 Cl3 109.5(4) . . ?
Cl1 C21 Cl3 109.7(5) . . ?
Cl2 C21 H21A 108.7 . . ?
Cl1 C21 H21A 108.7 . . ?
Cl3 C21 H21A 108.7 . . ?
C4 C3 H3A 109.5 . . ?
C4 C3 H3B 109.5 . . ?
H3A C3 H3B 109.5 . . ?
C4 C3 H3C 109.5 . . ?
H3A C3 H3C 109.5 . . ?
H3B C3 H3C 109.5 . . ?
N2' S1 N2 84.7(8) 2_455 . ?
N2' S1 C10' 70.1(7) 2_455 2_455 ?
N2 S1 C10' 154.2(8) . 2_455 ?
N2' S1 C10 153.3(8) 2_455 . ?
N2 S1 C10 69.2(7) . . ?
C10' S1 C10 134.9(6) 2_455 . ?
N2' S1 C10 94.6(6) 2_455 2_455 ?
N2 S1 C10 176.8(6) . 2_455 ?
C10' S1 C10 24.7(5) 2_455 2_455 ?
C10 S1 C10 111.1(5) . 2_455 ?
N2' S1 C10' 176.6(6) 2_455 . ?
N2 S1 C10' 93.4(6) . . ?
C10' S1 C10' 111.4(5) 2_455 . ?
C10 S1 C10' 24.4(5) . . ?
C10 S1 C10' 87.1(4) 2_455 . ?
N2' S1 S1 138.5(6) 2_455 2_455 ?
N2 S1 S1 135.8(6) . 2_455 ?
C10' S1 S1 68.5(5) 2_455 2_455 ?
C10 S1 S1 66.8(5) . 2_455 ?
C10 S1 S1 44.3(4) 2_455 2_455 ?
C10' S1 S1 42.9(4) . 2_455 ?
C10 C10' S1 111.7(13) . 2_455 ?
C10 C10' N2' 158.3(15) . . ?
S1 C10' N2' 47.4(6) 2_455 . ?
C10 C10' C7 75.0(11) . . ?
S1 C10' C7 169.8(9) 2_455 . ?
N2' C10' C7 124.9(9) . . ?
C10 C10' S1 44.3(10) . . ?
S1 C10' S1 68.6(5) 2_455 . ?
N2' C10' S1 115.9(8) . . ?
C7 C10' S1 119.0(7) . . ?
C10' C10 S1 111.4(13) . . ?
C10' C10 N2 157.7(15) . . ?
S1 C10 N2 47.0(6) . . ?
C10' C10 C7 76.2(11) . . ?
S1 C10 C7 170.7(9) . . ?
N2 C10 C7 124.7(9) . . ?
C10' C10 S1 43.6(10) . 2_455 ?
S1 C10 S1 68.9(5) . 2_455 ?
N2 C10 S1 115.9(8) . 2_455 ?
C7 C10 S1 119.4(7) . 2_455 ?
S1 N2' C10' 62.5(6) 2_455 . ?
S1 N2' N2 47.8(6) 2_455 2_455 ?
C10' N2' N2 110.1(9) . 2_455 ?
S1 N2 C10 63.8(7) . . ?
S1 N2 N2' 47.4(6) . 2_455 ?
C10 N2 N2' 111.0(9) . 2_455 ?

loop_
_geom_bond_atom_site_label_1
_geom_bond_atom_site_label_2
_geom_bond_distance
_geom_bond_site_symmetry_2
_geom_bond_publ_flag
Cu1 O2 1.960(4) . ?
Cu1 O3 1.972(4) . ?
Cu1 O4 1.975(4) . ?
Cu1 O1 1.978(4) . ?
Cu1 N1 2.174(4) . ?
Cu1 Cu1 2.6168(12) 2_666 ?
Cl1 C21 1.748(8) . ?
C7 C6 1.384(8) . ?
C7 C8 1.395(9) . ?
C7 C10 1.513(10) . ?
C7 C10' 1.521(11) . ?
O1 C2 1.248(6) . ?
Cl3 C21 1.776(8) . ?
O2 C2 1.271(6) 2_666 ?
Cl2 C21 1.746(9) . ?
O3 C4 1.269(6) . ?
O4 C4 1.252(6) 2_666 ?
N1 C5 1.328(7) . ?
N1 C9 1.353(7) . ?
C2 O2 1.271(6) 2_666 ?
C2 C1 1.502(8) . ?
C9 C8 1.367(8) . ?
C9 H9A 0.9300 . ?
C4 O4 1.252(6) 2_666 ?
C4 C3 1.501(7) . ?
C6 C5 1.369(8) . ?
C6 H6A 0.9300 . ?
C5 H5A 0.9300 . ?
C1 H1A 0.9600 . ?
C1 H1B 0.9600 . ?
C1 H1C 0.9600 . ?
C8 H8A 0.9300 . ?
C21 H21A 0.9800 . ?
C3 H3A 0.9600 . ?
C3 H3B 0.9600 . ?
C3 H3C 0.9600 . ?
S1 N2' 1.038(9) 2_455 ?
S1 N2 1.045(10) . ?
S1 C10' 1.251(10) 2_455 ?
S1 C10 1.280(10) . ?
S1 C10 1.684(11) 2_455 ?
S1 C10' 1.707(10) . ?
S1 S1 1.709(5) 2_455 ?
C10' C10 0.756(11) . ?
C10' S1 1.251(10) 2_455 ?
C10' N2' 1.326(14) . ?
C10 N2 1.334(14) . ?
C10 S1 1.684(11) 2_455 ?
N2' S1 1.038(9) 2_455 ?
N2' N2 1.404(14) 2_455 ?
N2 N2' 1.404(14) 2_455 ?

loop_
_geom_torsion_atom_site_label_1
_geom_torsion_atom_site_label_2
_geom_torsion_atom_site_label_3
_geom_torsion_atom_site_label_4
_geom_torsion
_geom_torsion_site_symmetry_1
_geom_torsion_site_symmetry_2
_geom_torsion_site_symmetry_3
_geom_torsion_site_symmetry_4
_geom_torsion_publ_flag
O2 Cu1 O1 C2 1.1(11) . . . . ?
O3 Cu1 O1 C2 83.7(4) . . . . ?
O4 Cu1 O1 C2 -85.2(4) . . . . ?
N1 Cu1 O1 C2 176.3(4) . . . . ?
Cu1 Cu1 O1 C2 -0.1(4) 2_666 . . . ?
O3 Cu1 O2 C2 -84.2(4) . . . 2_666 ?
O4 Cu1 O2 C2 84.4(4) . . . 2_666 ?
O1 Cu1 O2 C2 -1.7(11) . . . 2_666 ?
N1 Cu1 O2 C2 -177.0(4) . . . 2_666 ?
Cu1 Cu1 O2 C2 -0.6(4) 2_666 . . 2_666 ?
O2 Cu1 O3 C4 80.4(4) . . . . ?
O4 Cu1 O3 C4 -13.8(12) . . . . ?
O1 Cu1 O3 C4 -88.6(4) . . . . ?
N1 Cu1 O3 C4 174.0(4) . . . . ?
Cu1 Cu1 O3 C4 -2.4(4) 2_666 . . . ?
O2 Cu1 O4 C4 -79.6(4) . . . 2_666 ?
O3 Cu1 O4 C4 14.4(11) . . . 2_666 ?
O1 Cu1 O4 C4 89.3(4) . . . 2_666 ?
N1 Cu1 O4 C4 -173.5(4) . . . 2_666 ?
Cu1 Cu1 O4 C4 3.1(4) 2_666 . . 2_666 ?
O2 Cu1 N1 C5 -158.9(4) . . . . ?
O3 Cu1 N1 C5 110.9(4) . . . . ?
O4 Cu1 N1 C5 -67.5(4) . . . . ?
O1 Cu1 N1 C5 22.1(5) . . . . ?
Cu1 Cu1 N1 C5 155.9(12) 2_666 . . . ?
O2 Cu1 N1 C9 25.5(4) . . . . ?
O3 Cu1 N1 C9 -64.8(4) . . . . ?
O4 Cu1 N1 C9 116.8(4) . . . . ?
O1 Cu1 N1 C9 -153.6(4) . . . . ?
Cu1 Cu1 N1 C9 -19.8(17) 2_666 . . . ?
Cu1 O1 C2 O2 0.5(7) . . . 2_666 ?
Cu1 O1 C2 C1 179.8(4) . . . . ?
C5 N1 C9 C8 3.5(9) . . . . ?
Cu1 N1 C9 C8 179.5(5) . . . . ?
Cu1 O3 C4 O4 0.8(8) . . . 2_666 ?
Cu1 O3 C4 C3 179.3(4) . . . . ?
C8 C7 C6 C5 0.3(9) . . . . ?
C10 C7 C6 C5 169.6(7) . . . . ?
C10' C7 C6 C5 -169.5(6) . . . . ?
C9 N1 C5 C6 -1.8(9) . . . . ?
Cu1 N1 C5 C6 -177.6(5) . . . . ?
C7 C6 C5 N1 -0.1(10) . . . . ?
N1 C9 C8 C7 -3.4(10) . . . . ?
C6 C7 C8 C9 1.3(10) . . . . ?
C10 C7 C8 C9 -170.2(7) . . . . ?
C10' C7 C8 C9 168.2(7) . . . . ?
C6 C7 C10' C10 -146.6(11) . . . . ?
C8 C7 C10' C10 45.7(14) . . . . ?
C6 C7 C10' S1 -14(5) . . . 2_455 ?
C8 C7 C10' S1 178(5) . . . 2_455 ?
C10 C7 C10' S1 132(6) . . . 2_455 ?
C6 C7 C10' N2' 23.5(11) . . . . ?
C8 C7 C10' N2' -144.1(9) . . . . ?
C10 C7 C10' N2' 170.1(17) . . . . ?
C6 C7 C10' S1 -151.2(6) . . . . ?
C8 C7 C10' S1 41.1(11) . . . . ?
C10 C7 C10' S1 -4.6(8) . . . . ?
N2' S1 C10' C10 50(11) 2_455 . . . ?
N2 S1 C10' C10 -6.4(14) . . . . ?
C10' S1 C10' C10 166.1(15) 2_455 . . . ?
C10 S1 C10' C10 170.4(11) 2_455 . . . ?
S1 S1 C10' C10 166.1(15) 2_455 . . . ?
N2' S1 C10' S1 -116(11) 2_455 . . 2_455 ?
N2 S1 C10' S1 -172.6(7) . . . 2_455 ?
C10' S1 C10' S1 0.0 2_455 . . 2_455 ?
C10 S1 C10' S1 -166.1(15) . . . 2_455 ?
C10 S1 C10' S1 4.3(5) 2_455 . . 2_455 ?
N2' S1 C10' N2' -119(11) 2_455 . . . ?
N2 S1 C10' N2' -175.2(9) . . . . ?
C10' S1 C10' N2' -2.7(5) 2_455 . . . ?
C10 S1 C10' N2' -168.8(18) . . . . ?
C10 S1 C10' N2' 1.6(8) 2_455 . . . ?
S1 S1 C10' N2' -2.7(5) 2_455 . . . ?
N2' S1 C10' C7 56(11) 2_455 . . . ?
N2 S1 C10' C7 0.0(8) . . . . ?
C10' S1 C10' C7 172.5(9) 2_455 . . . ?
C10 S1 C10' C7 6.4(11) . . . . ?
C10 S1 C10' C7 176.8(7) 2_455 . . . ?
S1 S1 C10' C7 172.5(9) 2_455 . . . ?
S1 C10' C10 S1 13.9(15) 2_455 . . . ?
N2' C10' C10 S1 28(4) . . . . ?
C7 C10' C10 S1 -174.2(10) . . . . ?
S1 C10' C10 N2 27(4) 2_455 . . . ?
N2' C10' C10 N2 41(7) . . . . ?
C7 C10' C10 N2 -161(4) . . . . ?
S1 C10' C10 N2 13(3) . . . . ?
S1 C10' C10 C7 -171.9(10) 2_455 . . . ?
N2' C10' C10 C7 -158(4) . . . . ?
S1 C10' C10 C7 174.2(10) . . . . ?
N2' C10' C10 S1 14(3) . . . 2_455 ?
C7 C10' C10 S1 171.9(10) . . . 2_455 ?
S1 C10' C10 S1 -13.9(15) . . . 2_455 ?
N2' S1 C10 C10' -174.2(14) 2_455 . . . ?
N2 S1 C10 C10' 173.1(15) . . . . ?
C10' S1 C10 C10' -18(2) 2_455 . . . ?
C10 S1 C10 C10' -10.2(11) 2_455 . . . ?
S1 S1 C10 C10' -10.2(11) 2_455 . . . ?
N2' S1 C10 N2 12.7(16) 2_455 . . . ?
C10' S1 C10 N2 168.5(10) 2_455 . . . ?
C10 S1 C10 N2 176.6(7) 2_455 . . . ?
C10' S1 C10 N2 -173.1(15) . . . . ?
S1 S1 C10 N2 176.6(7) 2_455 . . . ?
N2' S1 C10 C7 43(6) 2_455 . . . ?
N2 S1 C10 C7 30(5) . . . . ?
C10' S1 C10 C7 -161(5) 2_455 . . . ?
C10 S1 C10 C7 -153(5) 2_455 . . . ?
C10' S1 C10 C7 -143(6) . . . . ?
S1 S1 C10 C7 -153(5) 2_455 . . . ?
N2' S1 C10 S1 -163.9(14) 2_455 . . 2_455 ?
N2 S1 C10 S1 -176.6(7) . . . 2_455 ?
C10' S1 C10 S1 -8.1(9) 2_455 . . 2_455 ?
C10 S1 C10 S1 0.0 2_455 . . 2_455 ?
C10' S1 C10 S1 10.2(11) . . . 2_455 ?
C6 C7 C10 C10' 44.4(14) . . . . ?
C8 C7 C10 C10' -145.8(11) . . . . ?
C6 C7 C10 S1 -171(5) . . . . ?
C8 C7 C10 S1 -1(5) . . . . ?
C10' C7 C10 S1 145(6) . . . . ?
C6 C7 C10 N2 -144.3(9) . . . . ?
C8 C7 C10 N2 25.5(11) . . . . ?
C10' C7 C10 N2 171.3(17) . . . . ?
C6 C7 C10 S1 38.0(11) . . . 2_455 ?
C8 C7 C10 S1 -152.2(6) . . . 2_455 ?
C10' C7 C10 S1 -6.4(8) . . . 2_455 ?
C10 C10' N2' S1 -18(4) . . . 2_455 ?
C7 C10' N2' S1 -171.5(10) . . . 2_455 ?
S1 C10' N2' S1 3.4(7) . . . 2_455 ?
C10 C10' N2' N2 -23(4) . . . 2_455 ?
S1 C10' N2' N2 -4.8(6) 2_455 . . 2_455 ?
C7 C10' N2' N2 -176.3(8) . . . 2_455 ?
S1 C10' N2' N2 -1.4(10) . . . 2_455 ?
N2' S1 N2 C10 -174.3(7) 2_455 . . . ?
C10' S1 N2 C10 -161.1(16) 2_455 . . . ?
C10 S1 N2 C10 -96(12) 2_455 . . . ?
C10' S1 N2 C10 2.8(6) . . . . ?
S1 S1 N2 C10 -4.5(9) 2_455 . . . ?
C10' S1 N2 N2' 13.2(16) 2_455 . . 2_455 ?
C10 S1 N2 N2' 174.3(7) . . . 2_455 ?
C10 S1 N2 N2' 78(12) 2_455 . . 2_455 ?
C10' S1 N2 N2' 177.1(6) . . . 2_455 ?
S1 S1 N2 N2' 169.9(9) 2_455 . . 2_455 ?
C10' C10 N2 S1 -17(4) . . . . ?
C7 C10 N2 S1 -174.3(10) . . . . ?
S1 C10 N2 S1 3.5(7) 2_455 . . . ?
C10' C10 N2 N2' -22(4) . . . 2_455 ?
S1 C10 N2 N2' -4.5(6) . . . 2_455 ?
C7 C10 N2 N2' -178.8(8) . . . 2_455 ?
S1 C10 N2 N2' -1.0(10) 2_455 . . 2_455 ?
